data_2022136
loop_
_publ_author_name
'Okuniewski, Andrzej'
'Rosiak, Damian'
'Chojnacki, Jaros\/law'

_publ_section_title
;
 Impact of the anion and chalcogen on the crystal structure and properties
 of 4,6-dimethyl-2-pyrimido(thio)nium halides
;
_journal_coeditor_code WP3004
_journal_issue 5
_journal_name_full 'Acta Crystallographica Section C'
_journal_page_first 468
_journal_page_last 475
_journal_paper_doi 10.1107/S2053229620005525
_journal_volume 76
_journal_year 2020
_chemical_formula_iupac 'C6 H9 N2 O +, I -, C H4 N2 O'
_chemical_formula_moiety 'C6 H9 N2 O +, I -, C H4 N2 O'
_chemical_formula_sum 'C7 H13 I N4 O2'
_chemical_formula_weight 312.11
_chemical_name_common
;
4,6-Dimethyl-2-pyrimidonium iodide--urea (1/1)
;
_chemical_name_systematic
;
4,6-Dimethyl-2-oxo-2,3-dihydropyrimidin-1-ium iodide--urea (1/1)
;
_space_group_crystal_system monoclinic
_space_group_IT_number 14
_space_group_name_Hall '-P 2ybc'
_space_group_name_H-M_alt 'P 1 21/c 1'
_atom_sites_solution_hydrogens geom
_atom_sites_solution_primary dual
_audit_creation_method
;
Olex2 1.2
(compiled 2018.05.29 svn.r3508 for OlexSys, GUI svn.r5506)
;
_cell_angle_alpha 90
_cell_angle_beta 127.378(7)
_cell_angle_gamma 90
_cell_formula_units_Z 4
_cell_length_a 8.7720(10)
_cell_length_b 11.5579(10)
_cell_length_c 14.0700(16)
_cell_measurement_reflns_used 3188
_cell_measurement_temperature 120
_cell_measurement_theta_max 29.43
_cell_measurement_theta_min 2.95
_cell_volume 1133.6(2)
_computing_cell_refinement
;
X-AREA (Stoe & Cie, 2009)
;
_computing_data_collection
;
X-AREA (Stoe & Cie, 2009)
;
_computing_data_reduction
;
X-RED32 (Stoe & Cie, 2009)
;
_computing_molecular_graphics
;
OLEX2 (Dolomanov <i>et al.</i>,  2009)
;
_computing_publication_material
;
OLEX2 (Dolomanov <i>et al.</i>,  2009)
;
_computing_structure_refinement
;
SHELXL2018 (Sheldrick, 2015b)
;
_computing_structure_solution
;
SHELXT (Sheldrick, 2015a)
;
_diffrn_ambient_temperature 120.0
_diffrn_detector 'image plate (34 cm diameter)'
_diffrn_detector_area_resol_mean 6.67
_diffrn_measured_fraction_theta_full 0.994
_diffrn_measured_fraction_theta_max 0.996
_diffrn_measurement_device '2-circle goniometer'
_diffrn_measurement_device_type 'Stoe IPDS 2T'
_diffrn_measurement_method 'rotation method'
_diffrn_radiation_monochromator 'parabolic x-ray mirror'
_diffrn_radiation_probe x-ray
_diffrn_radiation_type MoK\a
_diffrn_radiation_wavelength 0.71073
_diffrn_reflns_av_R_equivalents 0.0496
_diffrn_reflns_av_unetI/netI 0.0237
_diffrn_reflns_limit_h_max 11
_diffrn_reflns_limit_h_min -11
_diffrn_reflns_limit_k_max 15
_diffrn_reflns_limit_k_min -15
_diffrn_reflns_limit_l_max 19
_diffrn_reflns_limit_l_min -19
_diffrn_reflns_number 16324
_diffrn_reflns_theta_full 25.242
_diffrn_reflns_theta_max 28.998
_diffrn_reflns_theta_min 3.413
_diffrn_source 'microfocus sealed X-ray tube'
_diffrn_source_current 1.000
_diffrn_source_power 0.050
_diffrn_source_voltage 50
_exptl_absorpt_coefficient_mu 2.81
_exptl_absorpt_correction_T_max 0.5786
_exptl_absorpt_correction_T_min 0.2583
_exptl_absorpt_correction_type integration
_exptl_absorpt_process_details
;
[X-RED32 (Stoe & Cie, 2009), analogous to Coppens (1970)]
;
_exptl_crystal_colour colourless
_exptl_crystal_density_diffrn 1.829
_exptl_crystal_description prism
_exptl_crystal_F_000 608
_exptl_crystal_size_max 0.493
_exptl_crystal_size_mid 0.421
_exptl_crystal_size_min 0.192
_refine_diff_density_max 0.843
_refine_diff_density_min -1.247
_refine_ls_extinction_method none
_refine_ls_goodness_of_fit_ref 1.068
_refine_ls_hydrogen_treatment constr
_refine_ls_matrix_type full
_refine_ls_number_parameters 129
_refine_ls_number_reflns 2995
_refine_ls_number_restraints 0
_refine_ls_restrained_S_all 1.068
_refine_ls_R_factor_all 0.0336
_refine_ls_R_factor_gt 0.0324
_refine_ls_shift/su_max 0.001
_refine_ls_shift/su_mean 0.000
_refine_ls_structure_factor_coef Fsqd
_refine_ls_weighting_details 'w=1/[\s^2^(Fo^2^)+(0.0610P)^2^+0.6546P] where P=(Fo^2^+2Fc^2^)/3'
_refine_ls_weighting_scheme calc
_refine_ls_wR_factor_gt 0.0919
_refine_ls_wR_factor_ref 0.0934
_reflns_number_gt 2800
_reflns_number_total 2995
_reflns_threshold_expression 'I > 2\s(I)'
_cod_data_source_file wp3004sup1.cif
_cod_data_source_block 5
_cod_database_code 2022136
_shelx_space_group_comment
;
The symmetry employed for this shelxl refinement is uniquely defined
by the following loop, which should always be used as a source of
symmetry information in preference to the above space-group names.
They are only intended as comments.
;
_shelx_estimated_absorpt_t_min 0.338
_shelx_estimated_absorpt_t_max 0.615

loop_
_space_group_symop_operation_xyz
'x, y, z'
'-x, y+1/2, -z+1/2'
'-x, -y, -z'
'x, -y-1/2, z-1/2'

loop_
_atom_site_type_symbol
_atom_site_label
_atom_site_fract_x
_atom_site_fract_y
_atom_site_fract_z
_atom_site_U_iso_or_equiv
_atom_site_adp_type
_atom_site_calc_flag
_atom_site_occupancy
_atom_site_disorder_assembly
_atom_site_disorder_group
I I1 0.83377(2) 0.74469(2) 0.35562(2) 0.02789(9) Uani d 1 . .
O O1U 0.5613(2) 0.14468(14) 0.46992(15) 0.0333(3) Uani d 1 . .
O O1 0.6489(3) 0.44215(14) 0.44055(16) 0.0342(4) Uani d 1 . .
N N2 0.7967(3) 0.44561(16) 0.35149(17) 0.0288(4) Uani d 1 . .
H H2 0.809381 0.521263 0.359539 0.035 Uiso calc 1 . .
N N6 0.6879(3) 0.27280(16) 0.37324(18) 0.0269(4) Uani d 1 . .
H H6 0.627973 0.233371 0.395104 0.032 Uiso calc 1 . .
N N1U 0.4346(3) 0.29408(18) 0.5062(2) 0.0337(4) Uani d 1 . .
H H1UA 0.485102 0.345600 0.486678 0.040 Uiso calc 1 . .
H H1UB 0.365183 0.316836 0.528741 0.040 Uiso calc 1 . .
C C1 0.7072(3) 0.39069(18) 0.39252(19) 0.0274(4) Uani d 1 . .
C C5 0.7551(3) 0.21480(19) 0.32306(19) 0.0279(4) Uani d 1 . .
C C3 0.8663(3) 0.39169(18) 0.29974(19) 0.0281(4) Uani d 1 . .
C C1U 0.4631(4) 0.1814(2) 0.5016(2) 0.0303(5) Uani d 1 . .
N N2U 0.3831(3) 0.10581(18) 0.5326(2) 0.0411(5) Uani d 1 . .
H H2UA 0.399411 0.030962 0.530629 0.049 Uiso calc 1 . .
H H2UB 0.314446 0.131331 0.554735 0.049 Uiso calc 1 . .
C C4 0.8454(4) 0.2744(2) 0.2849(2) 0.0297(4) Uani d 1 . .
H H4 0.892487 0.234216 0.248637 0.036 Uiso calc 1 . .
C C8 0.7286(4) 0.08672(19) 0.3136(2) 0.0347(5) Uani d 1 . .
H H8A 0.844970 0.049635 0.382072 0.052 Uiso calc 1 . .
H H8B 0.703908 0.059710 0.239327 0.052 Uiso calc 1 . .
H H8C 0.619515 0.066691 0.313008 0.052 Uiso calc 1 . .
C C7 0.9637(4) 0.4651(2) 0.2641(2) 0.0354(5) Uani d 1 . .
H H7A 0.877315 0.527494 0.211581 0.053 Uiso calc 1 . .
H H7B 0.997284 0.417626 0.221505 0.053 Uiso calc 1 . .
H H7C 1.080603 0.498420 0.335673 0.053 Uiso calc 1 . .

loop_
_atom_site_aniso_label
_atom_site_aniso_U_11
_atom_site_aniso_U_22
_atom_site_aniso_U_33
_atom_site_aniso_U_12
_atom_site_aniso_U_13
_atom_site_aniso_U_23
I1 0.03397(14) 0.01755(12) 0.03683(14) 0.00064(4) 0.02392(11) 0.00024(4)
O1U 0.0442(9) 0.0230(8) 0.0462(9) 0.0034(6) 0.0344(8) 0.0025(6)
O1 0.0461(9) 0.0230(8) 0.0480(9) 0.0021(6) 0.0360(8) -0.0009(6)
N2 0.0394(9) 0.0168(8) 0.0387(10) 0.0001(7) 0.0282(8) -0.0003(6)
N6 0.0320(9) 0.0184(7) 0.0359(9) -0.0007(7) 0.0235(8) 0.0006(7)
N1U 0.0496(12) 0.0185(9) 0.0459(11) 0.0028(8) 0.0358(10) 0.0011(8)
C1 0.0304(9) 0.0197(9) 0.0350(10) 0.0006(7) 0.0215(8) 0.0004(7)
C5 0.0337(10) 0.0193(9) 0.0329(10) 0.0011(8) 0.0214(9) -0.0012(8)
C3 0.0335(10) 0.0221(10) 0.0328(10) 0.0011(7) 0.0223(8) -0.0001(7)
C1U 0.0362(11) 0.0247(11) 0.0363(11) 0.0012(8) 0.0253(9) 0.0013(8)
N2U 0.0621(14) 0.0225(9) 0.0674(14) -0.0010(9) 0.0542(12) -0.0022(9)
C4 0.0385(12) 0.0209(9) 0.0370(11) 0.0014(9) 0.0267(10) -0.0025(9)
C8 0.0476(13) 0.0187(10) 0.0486(13) -0.0008(9) 0.0348(11) -0.0020(8)
C7 0.0512(13) 0.0225(10) 0.0482(12) -0.0027(9) 0.0382(11) -0.0019(9)

loop_
_atom_type_symbol
_atom_type_description
_atom_type_scat_dispersion_real
_atom_type_scat_dispersion_imag
_atom_type_scat_source
C C 0.0033 0.0016 'International Tables Vol C Tables 4.2.6.8 and 6.1.1.4'
H H 0.0000 0.0000 'International Tables Vol C Tables 4.2.6.8 and 6.1.1.4'
I I -0.4742 1.8119 'International Tables Vol C Tables 4.2.6.8 and 6.1.1.4'
N N 0.0061 0.0033 'International Tables Vol C Tables 4.2.6.8 and 6.1.1.4'
O O 0.0106 0.0060 'International Tables Vol C Tables 4.2.6.8 and 6.1.1.4'

loop_
_geom_angle_atom_site_label_1
_geom_angle_atom_site_label_2
_geom_angle_atom_site_label_3
_geom_angle_site_symmetry_1
_geom_angle_site_symmetry_3
_geom_angle
_geom_angle_publ_flag
C1 N2 H2 . . 117.6 ?
C3 N2 H2 . . 117.6 ?
C3 N2 C1 . . 124.78(19) ?
C1 N6 H6 . . 118.1 ?
C5 N6 H6 . . 118.1 ?
C5 N6 C1 . . 123.8(2) ?
H1UA N1U H1UB . . 120.0 ?
C1U N1U H1UA . . 120.0 ?
C1U N1U H1UB . . 120.0 ?
O1 C1 N2 . . 122.90(19) ?
O1 C1 N6 . . 123.1(2) ?
N2 C1 N6 . . 113.95(18) ?
N6 C5 C4 . . 119.6(2) ?
N6 C5 C8 . . 116.7(2) ?
C4 C5 C8 . . 123.7(2) ?
N2 C3 C4 . . 118.4(2) ?
N2 C3 C7 . . 117.21(19) ?
C4 C3 C7 . . 124.4(2) ?
O1U C1U N1U . . 122.3(2) ?
O1U C1U N2U . . 119.9(2) ?
N1U C1U N2U . . 117.8(2) ?
C1U N2U H2UA . . 120.0 ?
C1U N2U H2UB . . 120.0 ?
H2UA N2U H2UB . . 120.0 ?
C5 C4 H4 . . 120.3 ?
C3 C4 C5 . . 119.4(2) ?
C3 C4 H4 . . 120.3 ?
C5 C8 H8A . . 109.5 ?
C5 C8 H8B . . 109.5 ?
C5 C8 H8C . . 109.5 ?
H8A C8 H8B . . 109.5 ?
H8A C8 H8C . . 109.5 ?
H8B C8 H8C . . 109.5 ?
C3 C7 H7A . . 109.5 ?
C3 C7 H7B . . 109.5 ?
C3 C7 H7C . . 109.5 ?
H7A C7 H7B . . 109.5 ?
H7A C7 H7C . . 109.5 ?
H7B C7 H7C . . 109.5 ?

loop_
_geom_bond_atom_site_label_1
_geom_bond_atom_site_label_2
_geom_bond_site_symmetry_2
_geom_bond_distance
_geom_bond_publ_flag
O1U C1U . 1.260(3) ?
O1 C1 . 1.221(3) ?
N2 H2 . 0.8800 ?
N2 C1 . 1.379(3) ?
N2 C3 . 1.353(3) ?
N6 H6 . 0.8800 ?
N6 C1 . 1.379(3) ?
N6 C5 . 1.342(3) ?
N1U H1UA . 0.8800 ?
N1U H1UB . 0.8800 ?
N1U C1U . 1.336(3) ?
C5 C4 . 1.381(3) ?
C5 C8 . 1.492(3) ?
C3 C4 . 1.367(3) ?
C3 C7 . 1.491(3) ?
C1U N2U . 1.348(3) ?
N2U H2UA . 0.8800 ?
N2U H2UB . 0.8800 ?
C4 H4 . 0.9500 ?
C8 H8A . 0.9800 ?
C8 H8B . 0.9800 ?
C8 H8C . 0.9800 ?
C7 H7A . 0.9800 ?
C7 H7B . 0.9800 ?
C7 H7C . 0.9800 ?

loop_
_geom_hbond_atom_site_label_D
_geom_hbond_atom_site_label_H
_geom_hbond_atom_site_label_A
_geom_hbond_site_symmetry_A
_geom_hbond_distance_DH
_geom_hbond_distance_HA
_geom_hbond_distance_DA
_geom_hbond_angle_DHA
_geom_hbond_publ_flag
N2 H2 I1 . 0.88 2.59 3.4692(19) 172.7 yes
N6 H6 O1U . 0.88 1.80 2.666(3) 166.6 yes
N1U H1UA O1 . 0.88 2.21 3.070(3) 167.4 yes
N1U H1UB I1 3_666 0.88 3.11 3.883(2) 148.4 yes
N2U H2UA O1U 3_656 0.88 2.06 2.940(3) 178.6 yes
N2U H2UB I1 3_666 0.88 2.71 3.565(2) 165.5 yes

_cod_database_fobs_code 2022136
